data_7205481
loop_
_publ_author_name
'Yang, Xiu-Li'
'Xie, Ming-Hua'
'Zou, Chao'
'Sun, Fei-Fei'
'Wu, Chuan-De'

_publ_section_title
;
 A series of metal--organic coordination polymers containing multiple
 chiral centers
;
_journal_issue 5
_journal_name_full CrystEngComm
_journal_page_first 1570
_journal_paper_doi 10.1039/c0ce00633e
_journal_volume 13
_journal_year 2011
_chemical_formula_sum 'C10 H16 Co N2 O7'
_chemical_formula_weight 335.18
_chemical_name_systematic
;
?
;
_space_group_IT_number 78
_symmetry_cell_setting tetragonal
_symmetry_space_group_name_Hall 'P 4cw'
_symmetry_space_group_name_H-M 'P 43'
_atom_sites_solution_hydrogens geom
_atom_sites_solution_primary direct
_atom_sites_solution_secondary difmap
_audit_creation_method SHELXL-97
_cell_angle_alpha 90.00
_cell_angle_beta 90.00
_cell_angle_gamma 90.00
_cell_formula_units_Z 4
_cell_length_a 9.3702(6)
_cell_length_b 9.3702(6)
_cell_length_c 14.7404(13)
_cell_measurement_reflns_used 6463
_cell_measurement_temperature 296(2)
_cell_measurement_theta_max 25.60
_cell_measurement_theta_min 2.58
_cell_volume 1294.22(16)
_computing_cell_refinement 'Siemens SMART & SAINT'
_computing_data_collection 'Siemens SMART'
_computing_data_reduction 'Siemens XPREP'
_computing_structure_refinement 'Siemens SHELX-97'
_computing_structure_solution 'Siemens SHELX-97'
_diffrn_ambient_temperature 296(2)
_diffrn_measured_fraction_theta_full 0.977
_diffrn_measured_fraction_theta_max 0.977
_diffrn_radiation_monochromator graphite
_diffrn_radiation_source 'fine-focus sealed tube'
_diffrn_radiation_type MoK\a
_diffrn_radiation_wavelength 0.71073
_diffrn_reflns_av_R_equivalents 0.0282
_diffrn_reflns_av_sigmaI/netI 0.0452
_diffrn_reflns_limit_h_max 11
_diffrn_reflns_limit_h_min -11
_diffrn_reflns_limit_k_max 11
_diffrn_reflns_limit_k_min -11
_diffrn_reflns_limit_l_max 17
_diffrn_reflns_limit_l_min -17
_diffrn_reflns_number 6463
_diffrn_reflns_theta_full 25.60
_diffrn_reflns_theta_max 25.60
_diffrn_reflns_theta_min 2.58
_exptl_absorpt_coefficient_mu 1.360
_exptl_absorpt_correction_T_max 0.827
_exptl_absorpt_correction_T_min 0.681
_exptl_absorpt_correction_type empirical
_exptl_absorpt_process_details 'SADABS (Sheldrick, 1996)'
_exptl_crystal_colour red
_exptl_crystal_density_diffrn 1.720
_exptl_crystal_density_method 'not measured'
_exptl_crystal_description Bloc
_exptl_crystal_F_000 692
_exptl_crystal_size_max 0.29
_exptl_crystal_size_mid 0.27
_exptl_crystal_size_min 0.14
_refine_diff_density_max 0.266
_refine_diff_density_min -0.230
_refine_diff_density_rms 0.064
_refine_ls_abs_structure_details 'Flack H D (1983), Acta Cryst. A39, 876-881'
_refine_ls_abs_structure_Flack 0.015(13)
_refine_ls_extinction_method none
_refine_ls_goodness_of_fit_ref 1.107
_refine_ls_hydrogen_treatment constr
_refine_ls_matrix_type full
_refine_ls_number_parameters 181
_refine_ls_number_reflns 2122
_refine_ls_number_restraints 1
_refine_ls_restrained_S_all 1.107
_refine_ls_R_factor_all 0.0228
_refine_ls_R_factor_gt 0.0217
_refine_ls_shift/su_max 0.000
_refine_ls_shift/su_mean 0.000
_refine_ls_structure_factor_coef Fsqd
_refine_ls_weighting_details 'calc w=1/[\s^2^(Fo^2^)+(0.0159P)^2^+0.0000P] where P=(Fo^2^+2Fc^2^)/3'
_refine_ls_weighting_scheme calc
_refine_ls_wR_factor_gt 0.0552
_refine_ls_wR_factor_ref 0.0554
_reflns_number_gt 2052
_reflns_number_total 2122
_reflns_threshold_expression >2sigma(I)
_cod_data_source_file C0CE00633E.TXT
_cod_data_source_block AspCo
_cod_original_sg_symbol_H-M P4(3)
_cod_database_code 7205481

loop_
_symmetry_equiv_pos_as_xyz
'x, y, z'
'-x, -y, z+1/2'
'-y, x, z+3/4'
'y, -x, z+1/4'

loop_
_atom_site_label
_atom_site_type_symbol
_atom_site_fract_x
_atom_site_fract_y
_atom_site_fract_z
_atom_site_U_iso_or_equiv
_atom_site_adp_type
_atom_site_occupancy
_atom_site_symmetry_multiplicity
_atom_site_calc_flag
_atom_site_refinement_flags
_atom_site_disorder_assembly
_atom_site_disorder_group
Co1 Co 0.60008(3) 0.07362(4) 0.00625(2) 0.01838(10) Uani 1 1 d . . .
O1 O 0.5434(2) -0.0397(2) -0.10950(12) 0.0259(4) Uani 1 1 d . . .
O2 O 0.4413(3) 0.0246(3) -0.23953(16) 0.0421(5) Uani 1 1 d . . .
O3 O 0.6322(2) 0.2591(2) -0.07186(14) 0.0287(4) Uani 1 1 d . . .
O4 O 0.5855(3) 0.4540(3) -0.15149(18) 0.0489(7) Uani 1 1 d . . .
O5 O 0.5785(2) -0.1207(2) 0.08544(14) 0.0316(5) Uani 1 1 d . . .
H5A H 0.6107 -0.2135 0.0833 0.038 Uiso 1 1 d . . .
H5B H 0.5575 -0.0974 0.1434 0.038 Uiso 1 1 d . . .
O6 O 0.6033(2) 0.1815(2) 0.12863(12) 0.0298(5) Uani 1 1 d . . .
H6A H 0.5238 0.2228 0.1495 0.036 Uiso 1 1 d . . .
H6B H 0.5895 0.1178 0.1684 0.036 Uiso 1 1 d . . .
OW O 0.6806(3) -0.3954(4) 0.0925(3) 0.0816(11) Uani 1 1 d . . .
HWA H 0.7183 -0.4541 0.1345 0.098 Uiso 1 1 d . . .
HWB H 0.6001 -0.4397 0.0658 0.098 Uiso 1 1 d . . .
N1 N 0.3733(2) 0.1188(2) -0.00728(15) 0.0201(5) Uani 1 1 d . . .
H1A H 0.3585 0.1885 0.0235 0.024 Uiso 1 1 d . . .
N2 N -0.1760(2) 0.0500(2) 0.00368(15) 0.0192(4) Uani 1 1 d . . .
C1 C 0.4562(3) 0.0333(3) -0.15590(18) 0.0240(6) Uani 1 1 d . . .
C2 C 0.3592(3) 0.1413(3) -0.10556(17) 0.0209(5) Uani 1 1 d . . .
H2A H 0.2600 0.1219 -0.1227 0.025 Uiso 1 1 calc R . .
C3 C 0.3945(3) 0.2933(3) -0.1327(2) 0.0276(6) Uani 1 1 d . . .
H3A H 0.3322 0.3573 -0.0994 0.033 Uiso 1 1 calc R . .
H3B H 0.3734 0.3048 -0.1967 0.033 Uiso 1 1 calc R . .
C4 C 0.5480(3) 0.3387(3) -0.1163(2) 0.0265(6) Uani 1 1 d . . .
C5 C 0.2794(3) 0.0041(3) 0.02680(17) 0.0232(6) Uani 1 1 d . . .
H5C H 0.2963 -0.0068 0.0913 0.028 Uiso 1 1 calc R . .
H5D H 0.3070 -0.0845 -0.0023 0.028 Uiso 1 1 calc R . .
C6 C -0.1101(3) -0.0742(3) -0.01387(17) 0.0223(6) Uani 1 1 d . . .
H6C H -0.1656 -0.1534 -0.0281 0.027 Uiso 1 1 calc R . .
C7 C 0.0358(3) -0.0893(3) -0.01167(17) 0.0230(6) Uani 1 1 d . . .
H7A H 0.0772 -0.1766 -0.0262 0.028 Uiso 1 1 calc R . .
C8 C 0.1212(3) 0.0256(3) 0.01225(18) 0.0194(5) Uani 1 1 d . . .
C9 C 0.0538(3) 0.1552(3) 0.02735(17) 0.0244(6) Uani 1 1 d . . .
H9A H 0.1072 0.2360 0.0414 0.029 Uiso 1 1 calc R . .
C10 C -0.0935(3) 0.1636(3) 0.02133(17) 0.0230(6) Uani 1 1 d . . .
H10A H -0.1370 0.2518 0.0299 0.028 Uiso 1 1 calc R . .

loop_
_atom_site_aniso_label
_atom_site_aniso_U_11
_atom_site_aniso_U_22
_atom_site_aniso_U_33
_atom_site_aniso_U_23
_atom_site_aniso_U_13
_atom_site_aniso_U_12
Co1 0.01344(16) 0.02330(18) 0.01839(15) -0.00043(14) -0.00074(13) 0.00051(14)
O1 0.0250(11) 0.0294(11) 0.0234(10) -0.0061(8) -0.0030(8) 0.0030(8)
O2 0.0496(13) 0.0568(14) 0.0199(9) -0.0049(11) -0.0046(10) 0.0098(12)
O3 0.0196(10) 0.0275(11) 0.0392(11) 0.0078(9) -0.0028(9) -0.0028(9)
O4 0.0356(14) 0.0381(14) 0.0729(18) 0.0303(12) -0.0115(11) -0.0133(11)
O5 0.0368(12) 0.0283(12) 0.0297(11) 0.0055(9) 0.0002(9) 0.0012(9)
O6 0.0309(12) 0.0339(12) 0.0246(10) -0.0040(9) 0.0000(8) 0.0074(9)
OW 0.0412(17) 0.0451(18) 0.158(4) 0.0184(19) 0.0073(18) -0.0006(14)
N1 0.0173(11) 0.0236(12) 0.0194(11) -0.0030(9) 0.0014(9) 0.0002(9)
N2 0.0160(10) 0.0231(11) 0.0186(9) 0.0004(9) -0.0029(11) -0.0021(8)
C1 0.0236(15) 0.0242(14) 0.0241(14) -0.0023(11) -0.0009(11) -0.0029(12)
C2 0.0151(13) 0.0255(14) 0.0220(13) 0.0017(11) -0.0029(10) -0.0031(11)
C3 0.0242(15) 0.0253(15) 0.0334(15) 0.0074(12) -0.0034(12) 0.0031(12)
C4 0.0250(15) 0.0255(15) 0.0290(14) 0.0044(11) 0.0029(12) 0.0000(12)
C5 0.0166(13) 0.0307(15) 0.0224(14) 0.0078(10) 0.0009(10) 0.0008(11)
C6 0.0198(13) 0.0227(14) 0.0245(16) -0.0006(11) -0.0033(10) -0.0031(11)
C7 0.0242(14) 0.0204(14) 0.0244(15) -0.0005(10) 0.0001(11) 0.0054(11)
C8 0.0173(12) 0.0257(14) 0.0153(11) 0.0042(11) 0.0010(11) 0.0007(10)
C9 0.0190(13) 0.0243(15) 0.0299(15) -0.0028(11) 0.0016(10) -0.0038(11)
C10 0.0217(13) 0.0236(14) 0.0237(14) -0.0033(11) 0.0010(10) 0.0035(11)

loop_
_atom_type_symbol
_atom_type_description
_atom_type_scat_dispersion_real
_atom_type_scat_dispersion_imag
_atom_type_scat_source
C C 0.0033 0.0016 'International Tables Vol C Tables 4.2.6.8 and 6.1.1.4'
H H 0.0000 0.0000 'International Tables Vol C Tables 4.2.6.8 and 6.1.1.4'
N N 0.0061 0.0033 'International Tables Vol C Tables 4.2.6.8 and 6.1.1.4'
O O 0.0106 0.0060 'International Tables Vol C Tables 4.2.6.8 and 6.1.1.4'
Co Co 0.3494 0.9721 'International Tables Vol C Tables 4.2.6.8 and 6.1.1.4'

loop_
_geom_angle_atom_site_label_1
_geom_angle_atom_site_label_2
_geom_angle_atom_site_label_3
_geom_angle
_geom_angle_site_symmetry_1
_geom_angle_site_symmetry_3
_geom_angle_publ_flag
O6 Co1 O1 165.78(8) . . ?
O6 Co1 O3 94.10(9) . . ?
O1 Co1 O3 90.53(8) . . ?
O6 Co1 N2 93.01(8) . 1_655 ?
O1 Co1 N2 100.70(8) . 1_655 ?
O3 Co1 N2 86.25(8) . 1_655 ?
O6 Co1 O5 86.70(8) . . ?
O1 Co1 O5 89.37(8) . . ?
O3 Co1 O5 177.00(8) . . ?
N2 Co1 O5 90.82(8) 1_655 . ?
O6 Co1 N1 89.94(8) . . ?
O1 Co1 N1 76.97(8) . . ?
O3 Co1 N1 85.93(8) . . ?
N2 Co1 N1 171.82(9) 1_655 . ?
O5 Co1 N1 96.96(8) . . ?
C1 O1 Co1 109.41(18) . . ?
C4 O3 Co1 132.78(19) . . ?
C2 N1 C5 112.7(2) . . ?
C2 N1 Co1 101.87(15) . . ?
C5 N1 Co1 114.16(17) . . ?
C10 N2 C6 117.4(2) . . ?
C10 N2 Co1 119.11(18) . 1_455 ?
C6 N2 Co1 123.47(17) . 1_455 ?
O2 C1 O1 124.9(3) . . ?
O2 C1 C2 116.9(2) . . ?
O1 C1 C2 118.2(2) . . ?
N1 C2 C3 112.0(2) . . ?
N1 C2 C1 109.0(2) . . ?
C3 C2 C1 111.1(2) . . ?
C2 C3 C4 115.3(2) . . ?
O4 C4 O3 123.3(3) . . ?
O4 C4 C3 116.3(2) . . ?
O3 C4 C3 120.4(3) . . ?
N1 C5 C8 116.1(2) . . ?
N2 C6 C7 122.8(3) . . ?
C6 C7 C8 120.0(3) . . ?
C9 C8 C7 117.3(2) . . ?
C9 C8 C5 122.7(2) . . ?
C7 C8 C5 119.9(2) . . ?
C8 C9 C10 119.5(2) . . ?
N2 C10 C9 122.8(3) . . ?

loop_
_geom_bond_atom_site_label_1
_geom_bond_atom_site_label_2
_geom_bond_distance
_geom_bond_site_symmetry_2
_geom_bond_publ_flag
Co1 O6 2.0681(19) . ?
Co1 O1 2.0788(19) . ?
Co1 O3 2.106(2) . ?
Co1 N2 2.1103(19) 1_655 ?
Co1 O5 2.172(2) . ?
Co1 N1 2.176(2) . ?
O1 C1 1.266(3) . ?
O2 C1 1.243(3) . ?
O3 C4 1.269(3) . ?
O4 C4 1.248(4) . ?
N1 C2 1.470(3) . ?
N1 C5 1.477(3) . ?
N2 C10 1.341(3) . ?
N2 C6 1.342(4) . ?
N2 Co1 2.1103(19) 1_455 ?
C1 C2 1.549(4) . ?
C2 C3 1.516(4) . ?
C3 C4 1.519(4) . ?
C5 C8 1.511(4) . ?
C6 C7 1.375(4) . ?
C7 C8 1.387(4) . ?
C8 C9 1.387(4) . ?
C9 C10 1.385(4) . ?

loop_
_geom_hbond_atom_site_label_D
_geom_hbond_atom_site_label_H
_geom_hbond_atom_site_label_A
_geom_hbond_distance_DH
_geom_hbond_distance_HA
_geom_hbond_distance_DA
_geom_hbond_angle_DHA
_geom_hbond_site_symmetry_A
O5 H5A OW 0.92 1.83 2.748(4) 173.5 .
O5 H5B O2 0.90 1.86 2.739(3) 165.2 2_655
O6 H6A O4 0.89 2.05 2.631(3) 121.2 4_565
O6 H6B O2 0.85 1.93 2.772(3) 179.0 2_655
OW HWA O1 0.90 2.42 3.048(4) 127.2 4_655
OW HWB O4 0.95 1.99 2.773(4) 138.3 4
N1 H1A O4 0.81 2.55 3.269(3) 148.8 4_565
